data_1516760
loop_
_publ_author_name
'Weatherhead-Kloster, Robin A'
'Corey, E. J.'

_publ_section_title
;
 Theory-guided discovery of unique chemical transformations of
 cyclopropenes.
;
_journal_issue 1
_journal_name_full 'Organic letters'
_journal_page_first 171
_journal_page_last 174
_journal_paper_doi 10.1021/ol052752+
_journal_volume 8
_journal_year 2006
_chemical_formula_sum 'C11 H11 Br O2 S'
_chemical_formula_weight 287.17
_chemical_name_systematic
; 
 ? 
;
_space_group_IT_number 61
_symmetry_space_group_name_Hall '-P 2ac 2ab'
_symmetry_space_group_name_H-M 'P b c a'
_atom_sites_solution_hydrogens geom
_atom_sites_solution_primary direct
_atom_sites_solution_secondary difmap
_audit_creation_method SHELXL-97
_cell_angle_alpha 90.00
_cell_angle_beta 90.00
_cell_angle_gamma 90.00
_cell_formula_units_Z 8
_cell_length_a 7.4039(18)
_cell_length_b 12.927(3)
_cell_length_c 24.736(6)
_cell_measurement_temperature 193(2)
_cell_volume 2367.5(10)
_computing_structure_refinement 'SHELXL-97 (Sheldrick, 1997)'
_computing_structure_solution 'SHELXS-97 (Sheldrick, 1990)'
_diffrn_ambient_temperature 193(2)
_diffrn_measured_fraction_theta_full 0.998
_diffrn_measured_fraction_theta_max 0.998
_diffrn_radiation_monochromator graphite
_diffrn_radiation_source 'fine-focus sealed tube'
_diffrn_radiation_type MoK\a
_diffrn_radiation_wavelength 0.71073
_diffrn_reflns_av_R_equivalents 0.0816
_diffrn_reflns_av_sigmaI/netI 0.0521
_diffrn_reflns_limit_h_max 9
_diffrn_reflns_limit_h_min -9
_diffrn_reflns_limit_k_max 16
_diffrn_reflns_limit_k_min -16
_diffrn_reflns_limit_l_max 32
_diffrn_reflns_limit_l_min -26
_diffrn_reflns_number 15274
_diffrn_reflns_theta_full 27.88
_diffrn_reflns_theta_max 27.88
_diffrn_reflns_theta_min 1.65
_exptl_absorpt_coefficient_mu 3.626
_exptl_crystal_density_diffrn 1.611
_exptl_crystal_density_method 'not measured'
_exptl_crystal_F_000 1152
_refine_diff_density_max 2.447
_refine_diff_density_min -0.864
_refine_diff_density_rms 0.154
_refine_ls_extinction_method none
_refine_ls_goodness_of_fit_ref 1.094
_refine_ls_hydrogen_treatment mixed
_refine_ls_matrix_type full
_refine_ls_number_parameters 137
_refine_ls_number_reflns 2812
_refine_ls_number_restraints 0
_refine_ls_restrained_S_all 1.094
_refine_ls_R_factor_all 0.0969
_refine_ls_R_factor_gt 0.0733
_refine_ls_shift/su_max 0.021
_refine_ls_shift/su_mean 0.001
_refine_ls_structure_factor_coef Fsqd
_refine_ls_weighting_details 'calc w=1/[\s^2^(Fo^2^)+(0.1457P)^2^+1.9495P] where P=(Fo^2^+2Fc^2^)/3'
_refine_ls_weighting_scheme calc
_refine_ls_wR_factor_gt 0.2317
_refine_ls_wR_factor_ref 0.2426
_reflns_number_gt 1904
_reflns_number_total 2812
_reflns_threshold_expression >2sigma(I)
_cod_data_source_file ol052752%2Bsi20051114_021635.cif
_cod_data_source_block rak44t
_cod_original_cell_volume 2367.4(10)
_cod_database_code 1516760

loop_
_symmetry_equiv_pos_as_xyz
'x, y, z'
'-x+1/2, -y, z+1/2'
'-x, y+1/2, -z+1/2'
'x+1/2, -y+1/2, -z'
'-x, -y, -z'
'x-1/2, y, -z-1/2'
'x, -y-1/2, z-1/2'
'-x-1/2, y-1/2, z'

loop_
_atom_site_label
_atom_site_type_symbol
_atom_site_fract_x
_atom_site_fract_y
_atom_site_fract_z
_atom_site_U_iso_or_equiv
_atom_site_adp_type
_atom_site_occupancy
_atom_site_symmetry_multiplicity
_atom_site_calc_flag
_atom_site_refinement_flags
S1 S 0.1716(2) 0.22304(10) 0.37164(6) 0.0332(4) Uani 1 1 d .
O1 O 0.0851(7) 0.1258(3) 0.38544(18) 0.0464(12) Uani 1 1 d .
O2 O 0.3474(6) 0.2200(3) 0.34725(17) 0.0429(11) Uani 1 1 d .
Br1 Br 0.17700(11) 0.53116(6) 0.21744(3) 0.0542(3) Uani 1 1 d .
C1 C 0.1698(10) 0.4792(5) 0.2912(2) 0.0416(15) Uani 1 1 d .
H2A H 0.2933 0.4789 0.3065 0.050 Uiso 1 1 calc R
H1B H 0.0939 0.5252 0.3137 0.050 Uiso 1 1 calc R
C2 C 0.0958(9) 0.3740(5) 0.2924(2) 0.0393(14) Uani 1 1 d .
C3 C 0.0464(10) 0.2893(5) 0.2691(3) 0.0481(16) Uani 1 1 d .
H4 H 0.0345 0.2510 0.2365 0.058 Uiso 1 1 calc R
C4 C 0.0211(8) 0.2934(4) 0.3286(2) 0.0366(13) Uani 1 1 d .
H3 H -0.1048 0.3040 0.3421 0.044 Uiso 1 1 calc R
C5 C 0.1831(7) 0.2993(4) 0.4305(2) 0.0266(10) Uani 1 1 d .
C6 C 0.0905(7) 0.2693(4) 0.4769(2) 0.0322(12) Uani 1 1 d .
H7 H 0.0233 0.2067 0.4775 0.039 Uiso 1 1 calc R
C7 C 0.0979(8) 0.3321(5) 0.5224(2) 0.0371(13) Uani 1 1 d .
H8 H 0.0384 0.3111 0.5546 0.045 Uiso 1 1 calc R
C8 C 0.1921(7) 0.4265(5) 0.5214(3) 0.0349(13) Uani 1 1 d .
C9 C 0.2798(8) 0.4533(4) 0.4748(2) 0.0332(12) Uani 1 1 d .
H6 H 0.3438 0.5170 0.4736 0.040 Uiso 1 1 calc R
C10 C 0.2787(7) 0.3920(4) 0.4299(2) 0.0296(11) Uani 1 1 d .
H5 H 0.3429 0.4125 0.3984 0.036 Uiso 1 1 calc R
C11 C 0.1975(9) 0.4918(6) 0.5713(3) 0.0477(16) Uani 1 1 d .
H9A H 0.3152 0.4839 0.5890 0.072 Uiso 1 1 calc R
H10B H 0.1018 0.4697 0.5961 0.072 Uiso 1 1 calc R
H11C H 0.1791 0.5645 0.5616 0.072 Uiso 1 1 calc R

loop_
_atom_site_aniso_label
_atom_site_aniso_U_11
_atom_site_aniso_U_22
_atom_site_aniso_U_33
_atom_site_aniso_U_23
_atom_site_aniso_U_13
_atom_site_aniso_U_12
S1 0.0462(9) 0.0230(6) 0.0306(7) 0.0024(5) -0.0051(6) -0.0020(6)
O1 0.073(3) 0.0218(19) 0.044(2) 0.0032(17) -0.007(2) -0.012(2)
O2 0.048(3) 0.046(2) 0.035(2) -0.0050(19) 0.0042(18) 0.010(2)
Br1 0.0654(6) 0.0534(5) 0.0438(5) 0.0138(3) -0.0054(3) 0.0042(3)
C1 0.061(4) 0.033(3) 0.031(3) 0.007(2) -0.015(3) -0.002(3)
C2 0.042(4) 0.035(3) 0.041(3) 0.010(3) -0.012(3) 0.000(3)
C3 0.061(4) 0.045(4) 0.039(3) -0.004(3) -0.010(3) 0.002(3)
C4 0.037(3) 0.034(3) 0.039(3) 0.007(2) -0.005(2) -0.009(3)
C5 0.025(2) 0.023(2) 0.031(3) 0.003(2) -0.004(2) 0.004(2)
C6 0.026(3) 0.032(3) 0.039(3) 0.003(2) 0.002(2) -0.004(2)
C7 0.028(3) 0.045(3) 0.039(3) 0.003(3) 0.005(2) -0.002(3)
C8 0.025(3) 0.036(3) 0.044(3) -0.007(3) -0.007(2) 0.009(2)
C9 0.035(3) 0.026(3) 0.039(3) 0.003(2) -0.011(2) -0.003(2)
C10 0.029(3) 0.030(3) 0.030(3) 0.008(2) -0.003(2) -0.002(2)
C11 0.044(4) 0.054(4) 0.046(4) -0.018(3) -0.008(3) 0.010(3)

loop_
_atom_type_symbol
_atom_type_description
_atom_type_scat_dispersion_real
_atom_type_scat_dispersion_imag
_atom_type_scat_source
C C 0.0033 0.0016 'International Tables Vol C Tables 4.2.6.8 and 6.1.1.4'
H H 0.0000 0.0000 'International Tables Vol C Tables 4.2.6.8 and 6.1.1.4'
O O 0.0106 0.0060 'International Tables Vol C Tables 4.2.6.8 and 6.1.1.4'
S S 0.1246 0.1234 'International Tables Vol C Tables 4.2.6.8 and 6.1.1.4'
Br Br -0.2901 2.4595 'International Tables Vol C Tables 4.2.6.8 and 6.1.1.4'

loop_
_geom_angle_atom_site_label_1
_geom_angle_atom_site_label_2
_geom_angle_atom_site_label_3
_geom_angle
O2 S1 O1 118.4(3)
O2 S1 C5 108.6(3)
O1 S1 C5 108.2(3)
O2 S1 C4 109.2(3)
O1 S1 C4 107.8(3)
C5 S1 C4 103.7(3)
C2 C1 Br1 110.5(4)
C2 C1 H2A 109.6
Br1 C1 H2A 109.6
C2 C1 H1B 109.6
Br1 C1 H1B 109.6
H2A C1 H1B 108.1
C3 C2 C1 152.1(7)
C3 C2 C4 64.4(5)
C1 C2 C4 143.5(6)
C2 C3 C4 64.1(4)
C2 C3 H4 147.9
C4 C3 H4 147.9
C2 C4 C3 51.5(4)
C2 C4 S1 119.0(4)
C3 C4 S1 119.6(5)
C2 C4 H3 116.9
C3 C4 H3 116.9
S1 C4 H3 116.9
C6 C5 C10 119.9(5)
C6 C5 S1 120.2(4)
C10 C5 S1 119.9(4)
C7 C6 C5 119.0(5)
C7 C6 H7 120.5
C5 C6 H7 120.5
C6 C7 C8 120.9(6)
C6 C7 H8 119.5
C8 C7 H8 119.5
C9 C8 C7 118.0(5)
C9 C8 C11 122.7(6)
C7 C8 C11 119.3(6)
C10 C9 C8 122.5(5)
C10 C9 H6 118.8
C8 C9 H6 118.8
C9 C10 C5 119.6(5)
C9 C10 H5 120.2
C5 C10 H5 120.2
C8 C11 H9A 109.5
C8 C11 H10B 109.5
H9A C11 H10B 109.5
C8 C11 H11C 109.5
H9A C11 H11C 109.5
H10B C11 H11C 109.5

loop_
_geom_bond_atom_site_label_1
_geom_bond_atom_site_label_2
_geom_bond_distance
S1 O2 1.435(4)
S1 O1 1.452(4)
S1 C5 1.760(5)
S1 C4 1.788(6)
Br1 C1 1.945(6)
C1 C2 1.466(8)
C1 H2A 0.9900
C1 H1B 0.9900
C2 C3 1.289(9)
C2 C4 1.482(8)
C3 C4 1.485(8)
C3 H4 0.9500
C4 H3 1.0000
C5 C6 1.393(8)
C5 C10 1.393(7)
C6 C7 1.388(8)
C6 H7 0.9500
C7 C8 1.405(9)
C7 H8 0.9500
C8 C9 1.368(9)
C8 C11 1.496(9)
C9 C10 1.364(8)
C9 H6 0.9500
C10 H5 0.9500
C11 H9A 0.9800
C11 H10B 0.9800
C11 H11C 0.9800

loop_
_geom_torsion_atom_site_label_1
_geom_torsion_atom_site_label_2
_geom_torsion_atom_site_label_3
_geom_torsion_atom_site_label_4
_geom_torsion
Br1 C1 C2 C3 13.0(16)
Br1 C1 C2 C4 -165.6(8)
C1 C2 C3 C4 -179.1(14)
C1 C2 C4 C3 179.3(11)
C3 C2 C4 S1 106.2(6)
C1 C2 C4 S1 -74.5(11)
C2 C3 C4 S1 -105.2(5)
O2 S1 C4 C2 -27.4(6)
O1 S1 C4 C2 -157.2(5)
C5 S1 C4 C2 88.2(5)
O2 S1 C4 C3 32.4(5)
O1 S1 C4 C3 -97.5(5)
C5 S1 C4 C3 148.0(5)
O2 S1 C5 C6 -139.7(4)
O1 S1 C5 C6 -10.1(5)
C4 S1 C5 C6 104.2(5)
O2 S1 C5 C10 43.0(5)
O1 S1 C5 C10 172.6(4)
C4 S1 C5 C10 -73.1(5)
C10 C5 C6 C7 -1.0(8)
S1 C5 C6 C7 -178.3(4)
C5 C6 C7 C8 2.1(9)
C6 C7 C8 C9 -1.5(9)
C6 C7 C8 C11 -179.7(6)
C7 C8 C9 C10 -0.1(8)
C11 C8 C9 C10 178.0(5)
C8 C9 C10 C5 1.1(8)
C6 C5 C10 C9 -0.5(8)
S1 C5 C10 C9 176.8(4)
